data_1503907
loop_
_publ_author_name
'Yang, Yong-Sheng'
'Shen, Zhi-Liang'
'Loh, Teck-Peng'

_publ_section_title
;
 Zn/InCl(3)-mediated pinacol cross-coupling reactions of aldehydes with
 alpha,beta-unsaturated ketones in aqueous media.
;
_journal_issue 10
_journal_name_full 'Organic letters'
_journal_page_first 2213
_journal_page_last 2215
_journal_paper_doi 10.1021/ol900619d
_journal_volume 11
_journal_year 2009
_chemical_formula_moiety 'C12 H16 O2'
_chemical_formula_sum 'C12 H16 O2'
_chemical_formula_weight 192.25
_chemical_name_systematic
;

 ?

;
_space_group_IT_number 2
_symmetry_cell_setting triclinic
_symmetry_space_group_name_Hall '-P 1'
_symmetry_space_group_name_H-M 'P -1'
_atom_sites_solution_hydrogens geom
_atom_sites_solution_primary direct
_atom_sites_solution_secondary difmap
_audit_creation_method SHELXL-97
_cell_angle_alpha 69.982(2)
_cell_angle_beta 81.438(2)
_cell_angle_gamma 88.119(2)
_cell_formula_units_Z 4
_cell_length_a 9.9349(4)
_cell_length_b 10.4509(5)
_cell_length_c 11.9511(5)
_cell_measurement_reflns_used 5443
_cell_measurement_temperature 173(2)
_cell_measurement_theta_max 0.00
_cell_measurement_theta_min 0.00
_cell_volume 1152.69(9)
_computing_cell_refinement 'Bruker SMART'
_computing_data_collection 'Bruker SMART'
_computing_data_reduction 'Bruker SAINT'
_computing_molecular_graphics 'Bruker SHELXTL'
_computing_publication_material 'Bruker SHELXTL'
_computing_structure_refinement 'SHELXL-97 (Sheldrick, 1997)'
_computing_structure_solution 'SHELXS-97 (Sheldrick, 1990)'
_diffrn_ambient_temperature 173(2)
_diffrn_measured_fraction_theta_full 0.994
_diffrn_measured_fraction_theta_max 0.994
_diffrn_measurement_device_type 'CCD area detector'
_diffrn_measurement_method 'phi and omega scans'
_diffrn_radiation_monochromator graphite
_diffrn_radiation_source 'fine-focus sealed tube'
_diffrn_radiation_type MoK\a
_diffrn_radiation_wavelength 0.71073
_diffrn_reflns_av_R_equivalents 0.0318
_diffrn_reflns_av_sigmaI/netI 0.0282
_diffrn_reflns_limit_h_max 13
_diffrn_reflns_limit_h_min -13
_diffrn_reflns_limit_k_max 13
_diffrn_reflns_limit_k_min -13
_diffrn_reflns_limit_l_max 15
_diffrn_reflns_limit_l_min -15
_diffrn_reflns_number 34871
_diffrn_reflns_theta_full 28.35
_diffrn_reflns_theta_max 28.35
_diffrn_reflns_theta_min 1.83
_exptl_absorpt_coefficient_mu 0.074
_exptl_absorpt_correction_T_max 0.9854
_exptl_absorpt_correction_T_min 0.9796
_exptl_absorpt_correction_type multi-scan
_exptl_absorpt_process_details sadabs
_exptl_crystal_colour colourless
_exptl_crystal_density_diffrn 1.108
_exptl_crystal_density_method 'not measured'
_exptl_crystal_description block
_exptl_crystal_F_000 416
_exptl_crystal_size_max 0.28
_exptl_crystal_size_mid 0.24
_exptl_crystal_size_min 0.20
_refine_diff_density_max 0.290
_refine_diff_density_min -0.232
_refine_diff_density_rms 0.065
_refine_ls_extinction_method none
_refine_ls_goodness_of_fit_ref 1.065
_refine_ls_hydrogen_treatment constr
_refine_ls_matrix_type full
_refine_ls_number_parameters 259
_refine_ls_number_reflns 5716
_refine_ls_number_restraints 0
_refine_ls_restrained_S_all 1.065
_refine_ls_R_factor_all 0.0797
_refine_ls_R_factor_gt 0.0533
_refine_ls_shift/su_max 0.000
_refine_ls_shift/su_mean 0.000
_refine_ls_structure_factor_coef Fsqd
_refine_ls_weighting_details 'calc w=1/[\s^2^(Fo^2^)+(0.0804P)^2^+0.4018P] where P=(Fo^2^+2Fc^2^)/3'
_refine_ls_weighting_scheme calc
_refine_ls_wR_factor_gt 0.1505
_refine_ls_wR_factor_ref 0.1727
_reflns_number_gt 4069
_reflns_number_total 5716
_reflns_threshold_expression >2sigma(I)
_cod_data_source_file ol900619d_si_002.cif
_cod_data_source_block ltp132
_cod_depositor_comments
;
The following automatic conversions were performed:

'_symmetry_cell_setting' value 'Triclinic' changed to 'triclinic'
according to /home/saulius/struct/CIF-dictionaries/cif_core.dic
dictionary named 'cif_core.dic' version 2.4.2 from 2011-04-26.

Automatic conversion script
Id: cif_fix_values 1715 2011-07-08 13:25:40Z adriana 
;
_cod_original_sg_symbol_H-M P-1
_cod_database_code 1503907

loop_
_symmetry_equiv_pos_as_xyz
'x, y, z'
'-x, -y, -z'

loop_
_atom_site_label
_atom_site_type_symbol
_atom_site_fract_x
_atom_site_fract_y
_atom_site_fract_z
_atom_site_U_iso_or_equiv
_atom_site_adp_type
_atom_site_occupancy
_atom_site_symmetry_multiplicity
_atom_site_calc_flag
_atom_site_refinement_flags
C1 C 0.5396(3) -0.1989(2) 0.3355(2) 0.0587(6) Uani 1 1 d .
H1A H 0.4566 -0.2134 0.3896 0.070 Uiso 1 1 calc R
H1B H 0.5945 -0.2740 0.3323 0.070 Uiso 1 1 calc R
C2 C 0.57803(19) -0.0759(2) 0.26587(18) 0.0459(5) Uani 1 1 d .
H2 H 0.6617 -0.0664 0.2134 0.055 Uiso 1 1 calc R
C3 C 0.50191(15) 0.05310(16) 0.26077(14) 0.0304(3) Uani 1 1 d .
C4 C 0.44569(17) 0.11420(18) 0.14179(15) 0.0365(4) Uani 1 1 d .
H4A H 0.3953 0.1974 0.1424 0.044 Uiso 1 1 calc R
H4B H 0.5231 0.1420 0.0755 0.044 Uiso 1 1 calc R
C5 C 0.35177(19) 0.0195(2) 0.11557(17) 0.0449(4) Uani 1 1 d .
H5A H 0.4026 -0.0597 0.1076 0.067 Uiso 1 1 calc R
H5B H 0.3162 0.0680 0.0404 0.067 Uiso 1 1 calc R
H5C H 0.2759 -0.0111 0.1818 0.067 Uiso 1 1 calc R
C6 C 0.59961(15) 0.15468(17) 0.27809(14) 0.0318(3) Uani 1 1 d .
H6 H 0.6860 0.1609 0.2214 0.038 Uiso 1 1 calc R
C7 C 0.54584(16) 0.29679(17) 0.25535(15) 0.0344(4) Uani 1 1 d .
C8 C 0.44871(18) 0.3272(2) 0.33802(18) 0.0440(4) Uani 1 1 d .
H8 H 0.4144 0.2576 0.4112 0.053 Uiso 1 1 calc R
C9 C 0.4012(2) 0.4593(2) 0.3142(2) 0.0603(6) Uani 1 1 d .
H9 H 0.3346 0.4795 0.3713 0.072 Uiso 1 1 calc R
C10 C 0.4504(3) 0.5608(2) 0.2083(3) 0.0694(7) Uani 1 1 d .
H10 H 0.4170 0.6506 0.1919 0.083 Uiso 1 1 calc R
C11 C 0.5476(3) 0.5321(2) 0.1265(2) 0.0656(7) Uani 1 1 d .
H11 H 0.5822 0.6022 0.0538 0.079 Uiso 1 1 calc R
C12 C 0.5952(2) 0.4011(2) 0.14988(17) 0.0486(5) Uani 1 1 d .
H12 H 0.6629 0.3822 0.0928 0.058 Uiso 1 1 calc R
C13 C 0.9681(3) 0.2488(3) 0.61508(19) 0.0632(6) Uani 1 1 d .
H13A H 0.8876 0.1938 0.6387 0.076 Uiso 1 1 calc R
H13B H 1.0090 0.2701 0.6737 0.076 Uiso 1 1 calc R
C14 C 1.0223(2) 0.2951(2) 0.50238(18) 0.0480(5) Uani 1 1 d .
H14 H 1.1028 0.3497 0.4833 0.058 Uiso 1 1 calc R
C15 C 0.97005(15) 0.27064(16) 0.39930(14) 0.0305(3) Uani 1 1 d .
C16 C 0.90567(18) 0.39924(17) 0.32137(16) 0.0389(4) Uani 1 1 d .
H16A H 0.9767 0.4719 0.2861 0.047 Uiso 1 1 calc R
H16B H 0.8738 0.3798 0.2541 0.047 Uiso 1 1 calc R
C17 C 0.7870(2) 0.4522(2) 0.3877(2) 0.0501(5) Uani 1 1 d .
H17A H 0.7174 0.3801 0.4258 0.075 Uiso 1 1 calc R
H17B H 0.7479 0.5304 0.3305 0.075 Uiso 1 1 calc R
H17C H 0.8191 0.4805 0.4495 0.075 Uiso 1 1 calc R
C18 C 1.09007(15) 0.22610(16) 0.32342(14) 0.0324(4) Uani 1 1 d .
H18 H 1.1676 0.2921 0.3057 0.039 Uiso 1 1 calc R
C19 C 1.05835(16) 0.22067(17) 0.20573(15) 0.0360(4) Uani 1 1 d .
C20 C 0.98183(18) 0.1149(2) 0.20060(18) 0.0444(4) Uani 1 1 d .
H20 H 0.9491 0.0427 0.2725 0.053 Uiso 1 1 calc R
C21 C 0.9527(2) 0.1138(3) 0.0906(2) 0.0656(7) Uani 1 1 d .
H21 H 0.9000 0.0412 0.0875 0.079 Uiso 1 1 calc R
C22 C 1.0005(3) 0.2184(4) -0.0138(2) 0.0825(9) Uani 1 1 d .
H22 H 0.9798 0.2181 -0.0888 0.099 Uiso 1 1 calc R
C23 C 1.0778(3) 0.3227(3) -0.0098(2) 0.0797(9) Uani 1 1 d .
H23 H 1.1111 0.3942 -0.0821 0.096 Uiso 1 1 calc R
C24 C 1.1071(2) 0.3237(2) 0.09895(17) 0.0545(5) Uani 1 1 d .
H24 H 1.1613 0.3959 0.1010 0.065 Uiso 1 1 calc R
O1 O 0.38777(10) 0.02471(11) 0.35391(9) 0.0304(3) Uani 1 1 d .
H1 H 0.4148 -0.0079 0.4212 0.046 Uiso 1 1 calc R
O2 O 0.62942(11) 0.09498(13) 0.39775(10) 0.0403(3) Uani 1 1 d .
H2A H 0.7058 0.1237 0.4021 0.060 Uiso 1 1 calc R
O3 O 0.86661(10) 0.16712(11) 0.44254(10) 0.0301(3) Uani 1 1 d .
H3 H 0.8988 0.0940 0.4842 0.045 Uiso 1 1 calc R
O4 O 1.12953(11) 0.09668(12) 0.39872(11) 0.0409(3) Uani 1 1 d .
H4 H 1.2114 0.0837 0.3762 0.061 Uiso 1 1 calc R

loop_
_atom_site_aniso_label
_atom_site_aniso_U_11
_atom_site_aniso_U_22
_atom_site_aniso_U_33
_atom_site_aniso_U_23
_atom_site_aniso_U_13
_atom_site_aniso_U_12
C1 0.0688(14) 0.0417(12) 0.0702(15) -0.0218(11) -0.0218(11) 0.0172(10)
C2 0.0382(9) 0.0466(11) 0.0555(12) -0.0214(9) -0.0078(8) 0.0113(8)
C3 0.0239(7) 0.0341(8) 0.0300(8) -0.0081(7) -0.0015(6) 0.0018(6)
C4 0.0384(9) 0.0419(10) 0.0283(8) -0.0110(7) -0.0042(6) 0.0002(7)
C5 0.0472(10) 0.0536(12) 0.0397(10) -0.0216(9) -0.0102(8) -0.0002(8)
C6 0.0250(7) 0.0375(9) 0.0271(8) -0.0037(7) -0.0035(6) -0.0020(6)
C7 0.0339(8) 0.0365(9) 0.0333(9) -0.0097(7) -0.0113(6) -0.0031(6)
C8 0.0373(9) 0.0466(11) 0.0526(11) -0.0225(9) -0.0052(8) -0.0049(7)
C9 0.0486(11) 0.0585(14) 0.0914(18) -0.0468(14) -0.0137(11) 0.0039(9)
C10 0.0822(17) 0.0377(12) 0.099(2) -0.0260(13) -0.0414(15) 0.0070(11)
C11 0.0980(19) 0.0381(11) 0.0580(14) -0.0050(10) -0.0295(13) -0.0060(11)
C12 0.0648(13) 0.0411(11) 0.0367(10) -0.0068(8) -0.0113(8) -0.0069(9)
C13 0.0813(16) 0.0720(16) 0.0406(12) -0.0211(11) -0.0140(10) -0.0143(12)
C14 0.0480(11) 0.0545(12) 0.0450(11) -0.0188(9) -0.0097(8) -0.0147(9)
C15 0.0283(7) 0.0300(8) 0.0298(8) -0.0059(6) -0.0033(6) -0.0055(6)
C16 0.0425(9) 0.0274(8) 0.0420(10) -0.0074(7) -0.0027(7) 0.0022(7)
C17 0.0489(11) 0.0427(11) 0.0631(13) -0.0256(10) -0.0049(9) 0.0072(8)
C18 0.0251(7) 0.0313(8) 0.0321(8) 0.0004(7) -0.0046(6) -0.0001(6)
C19 0.0335(8) 0.0369(9) 0.0322(9) -0.0067(7) -0.0025(6) 0.0112(6)
C20 0.0347(9) 0.0567(12) 0.0445(10) -0.0224(9) -0.0026(7) 0.0066(8)
C21 0.0524(12) 0.0981(19) 0.0672(16) -0.0552(15) -0.0116(11) 0.0179(12)
C22 0.097(2) 0.118(3) 0.0442(14) -0.0406(16) -0.0216(13) 0.0394(18)
C23 0.120(2) 0.0748(18) 0.0322(12) -0.0060(12) -0.0090(13) 0.0287(17)
C24 0.0731(14) 0.0445(11) 0.0338(10) -0.0019(8) -0.0001(9) 0.0108(10)
O1 0.0233(5) 0.0376(6) 0.0258(6) -0.0050(5) -0.0039(4) -0.0003(4)
O2 0.0313(6) 0.0471(7) 0.0333(6) 0.0018(5) -0.0114(5) -0.0102(5)
O3 0.0233(5) 0.0288(6) 0.0330(6) -0.0033(5) -0.0047(4) -0.0016(4)
O4 0.0256(6) 0.0412(7) 0.0384(7) 0.0068(5) -0.0012(5) 0.0056(5)

loop_
_atom_type_symbol
_atom_type_description
_atom_type_scat_dispersion_real
_atom_type_scat_dispersion_imag
_atom_type_scat_source
C C 0.0033 0.0016 'International Tables Vol C Tables 4.2.6.8 and 6.1.1.4'
H H 0.0000 0.0000 'International Tables Vol C Tables 4.2.6.8 and 6.1.1.4'
O O 0.0106 0.0060 'International Tables Vol C Tables 4.2.6.8 and 6.1.1.4'

loop_
_geom_angle_atom_site_label_1
_geom_angle_atom_site_label_2
_geom_angle_atom_site_label_3
_geom_angle
C1 C2 C3 126.06(18)
O1 C3 C2 110.42(13)
O1 C3 C4 106.59(12)
C2 C3 C4 110.94(14)
O1 C3 C6 109.20(13)
C2 C3 C6 108.53(13)
C4 C3 C6 111.15(13)
C5 C4 C3 114.71(15)
O2 C6 C7 111.54(14)
O2 C6 C3 105.90(12)
C7 C6 C3 114.86(13)
C8 C7 C12 118.48(18)
C8 C7 C6 121.70(15)
C12 C7 C6 119.81(16)
C7 C8 C9 120.25(19)
C10 C9 C8 120.3(2)
C11 C10 C9 119.9(2)
C10 C11 C12 120.0(2)
C11 C12 C7 121.0(2)
C13 C14 C15 126.36(18)
O3 C15 C14 110.78(13)
O3 C15 C16 106.65(12)
C14 C15 C16 110.88(15)
O3 C15 C18 109.45(13)
C14 C15 C18 108.57(14)
C16 C15 C18 110.49(13)
C17 C16 C15 114.73(15)
O4 C18 C19 111.60(14)
O4 C18 C15 105.95(12)
C19 C18 C15 114.43(12)
C20 C19 C24 118.70(18)
C20 C19 C18 121.71(15)
C24 C19 C18 119.59(18)
C19 C20 C21 120.3(2)
C22 C21 C20 119.8(3)
C23 C22 C21 120.3(2)
C22 C23 C24 119.9(2)
C23 C24 C19 120.9(2)

loop_
_geom_bond_atom_site_label_1
_geom_bond_atom_site_label_2
_geom_bond_distance
C1 C2 1.302(3)
C2 C3 1.511(2)
C3 O1 1.4259(17)
C3 C4 1.527(2)
C3 C6 1.546(2)
C4 C5 1.520(3)
C6 O2 1.4231(18)
C6 C7 1.510(2)
C7 C8 1.385(3)
C7 C12 1.389(2)
C8 C9 1.392(3)
C9 C10 1.378(4)
C10 C11 1.370(4)
C11 C12 1.382(3)
C13 C14 1.301(3)
C14 C15 1.506(2)
C15 O3 1.4233(17)
C15 C16 1.532(2)
C15 C18 1.546(2)
C16 C17 1.518(3)
C18 O4 1.4247(18)
C18 C19 1.506(2)
C19 C20 1.385(3)
C19 C24 1.390(3)
C20 C21 1.391(3)
C21 C22 1.379(4)
C22 C23 1.372(4)
C23 C24 1.378(4)
